data_7014694
loop_
_publ_author_name
'Hu, Sheng'
'Liu, Jun-Liang'
'Meng, Zhao-Sha'
'Zheng, Yan-Zhen'
'Lan, Yanhua'
'Powell, Annie K.'
'Tong, Ming-Liang'

_publ_section_title
;
 Pentacobalt(II) cluster based pcu network exhibits both magnetic
 slow-relaxation and hysteresis behaviour.
;
_journal_issue 1
_journal_name_full 'Dalton transactions (Cambridge, England : 2003)'
_journal_page_first 27
_journal_page_last 30
_journal_paper_doi 10.1039/c0dt01062f
_journal_volume 40
_journal_year 2011
_chemical_formula_sum 'C66 H50 Co5 N2 O24'
_chemical_formula_weight 1549.73
_chemical_name_systematic
;
?
;
_space_group_IT_number 2
_symmetry_cell_setting triclinic
_symmetry_space_group_name_Hall '-P 1'
_symmetry_space_group_name_H-M 'P -1'
_atom_sites_solution_hydrogens geom
_atom_sites_solution_primary direct
_atom_sites_solution_secondary difmap
_audit_creation_method SHELXL-97
_cell_angle_alpha 97.626(2)
_cell_angle_beta 107.648(2)
_cell_angle_gamma 110.451(2)
_cell_formula_units_Z 1
_cell_length_a 10.5293(7)
_cell_length_b 11.5042(7)
_cell_length_c 15.3296(11)
_cell_measurement_temperature 150(2)
_cell_volume 1597.66(19)
_computing_cell_refinement 'PROCESS-AUTO (Rigaku, 1998)'
_computing_data_collection 'PROCESS-AUTO (Rigaku, 1998)'
_computing_data_reduction 'PROCESS-AUTO (Rigaku, 1998)'
_computing_molecular_graphics 'Bruker SHELXTL'
_computing_publication_material 'Bruker SHELXTL'
_computing_structure_refinement 'Bruker SHELXTL'
_computing_structure_solution 'Bruker SHELXTL'
_diffrn_ambient_temperature 150(2)
_diffrn_measured_fraction_theta_full 0.971
_diffrn_measured_fraction_theta_max 0.971
_diffrn_measurement_device_type 'Rigaku R-AXIS SPIDER IP'
_diffrn_measurement_method '\w scans'
_diffrn_radiation_monochromator graphite
_diffrn_radiation_source 'fine-focus sealed tube'
_diffrn_radiation_type MoK\a
_diffrn_radiation_wavelength 0.71073
_diffrn_reflns_av_R_equivalents 0.0239
_diffrn_reflns_av_sigmaI/netI 0.0346
_diffrn_reflns_limit_h_max 13
_diffrn_reflns_limit_h_min -13
_diffrn_reflns_limit_k_max 12
_diffrn_reflns_limit_k_min -14
_diffrn_reflns_limit_l_max 19
_diffrn_reflns_limit_l_min -19
_diffrn_reflns_number 12675
_diffrn_reflns_theta_full 27.00
_diffrn_reflns_theta_max 27.00
_diffrn_reflns_theta_min 3.03
_exptl_absorpt_coefficient_mu 1.356
_exptl_absorpt_correction_T_max 0.8993
_exptl_absorpt_correction_T_min 0.7827
_exptl_absorpt_correction_type multi-scan
_exptl_absorpt_process_details '(ABSCOR; Higashi, 1995)'
_exptl_crystal_density_diffrn 1.611
_exptl_crystal_density_method 'not measured'
_exptl_crystal_F_000 787
_exptl_crystal_size_max 0.19
_exptl_crystal_size_mid 0.16
_exptl_crystal_size_min 0.08
_refine_diff_density_max 1.519
_refine_diff_density_min -0.361
_refine_diff_density_rms 0.080
_refine_ls_extinction_method none
_refine_ls_goodness_of_fit_ref 1.051
_refine_ls_hydrogen_treatment constr
_refine_ls_matrix_type full
_refine_ls_number_parameters 466
_refine_ls_number_reflns 6771
_refine_ls_number_restraints 13
_refine_ls_restrained_S_all 1.064
_refine_ls_R_factor_all 0.0424
_refine_ls_R_factor_gt 0.0327
_refine_ls_shift/su_max 0.000
_refine_ls_shift/su_mean 0.000
_refine_ls_structure_factor_coef Fsqd
_refine_ls_weighting_details 'calc w=1/[\s^2^(Fo^2^)+(0.0446P)^2^+1.4117P] where P=(Fo^2^+2Fc^2^)/3'
_refine_ls_weighting_scheme calc
_refine_ls_wR_factor_gt 0.0851
_refine_ls_wR_factor_ref 0.0906
_reflns_number_gt 5679
_reflns_number_total 6771
_reflns_threshold_expression >2sigma(I)
_cod_data_source_file C0DT01062F.TXT
_cod_data_source_block com
_cod_original_cell_volume 1597.66(18)
_cod_original_sg_symbol_H-M P-1
_cod_database_code 7014694

loop_
_symmetry_equiv_pos_as_xyz
'x, y, z'
'-x, -y, -z'

loop_
_atom_site_label
_atom_site_type_symbol
_atom_site_fract_x
_atom_site_fract_y
_atom_site_fract_z
_atom_site_U_iso_or_equiv
_atom_site_adp_type
_atom_site_occupancy
_atom_site_symmetry_multiplicity
_atom_site_calc_flag
_atom_site_refinement_flags
_atom_site_disorder_assembly
_atom_site_disorder_group
Co1 Co 0.11595(3) 0.33352(3) 0.14500(2) 0.01527(9) Uani 1 1 d . . .
Co2 Co 0.23238(3) 0.14313(3) 0.23009(2) 0.01310(9) Uani 1 1 d . . .
Co3 Co 0.0000 0.0000 0.0000 0.01265(10) Uani 1 2 d S . .
O1 O 0.13976(17) 0.17921(16) 0.10006(11) 0.0145(3) Uani 1 1 d . A .
H1O H 0.2057 0.2030 0.0771 0.017 Uiso 1 1 d R . .
O2 O 0.30154(19) 0.46688(17) 0.23990(12) 0.0220(4) Uani 1 1 d . A .
O3 O 0.39657(18) 0.32802(17) 0.28623(13) 0.0201(4) Uani 1 1 d . A .
O4 O 0.89773(18) 0.79402(17) 0.70828(12) 0.0185(4) Uani 1 1 d . . .
O5 O 1.03600(19) 0.71507(18) 0.80151(12) 0.0216(4) Uani 1 1 d . . .
O6 O 0.94195(19) 0.96725(17) 0.57836(12) 0.0205(4) Uani 1 1 d . . .
O7 O 0.35139(18) 0.07375(17) 0.17266(12) 0.0185(4) Uani 1 1 d . A .
O8 O 0.17136(18) -0.05938(17) 0.03517(12) 0.0187(4) Uani 1 1 d . A .
O9 O 1.10215(18) -0.04055(17) 0.22308(12) 0.0199(4) Uani 1 1 d . . .
O10 O 0.90533(17) -0.08697(16) 0.09256(11) 0.0168(3) Uani 1 1 d . . .
O11 O 0.64735(18) -0.33110(17) -0.03061(12) 0.0194(4) Uani 1 1 d . . .
O1W O 0.34024(19) 0.12291(18) 0.37155(12) 0.0232(4) Uani 1 1 d . A .
H1WA H 0.3707 0.1928 0.4136 0.028 Uiso 1 1 d RD . .
H1WB H 0.2713 0.0780 0.3869 0.028 Uiso 1 1 d RD . .
C1 C 0.5369(3) 0.5486(2) 0.36195(17) 0.0171(5) Uani 1 1 d . A .
C2 C 0.5658(3) 0.6764(2) 0.35966(18) 0.0201(5) Uani 1 1 d . . .
H2 H 0.4966 0.6950 0.3142 0.024 Uiso 1 1 calc R . .
C3 C 0.6948(3) 0.7758(2) 0.42350(18) 0.0201(5) Uani 1 1 d . . .
H3 H 0.7140 0.8623 0.4217 0.024 Uiso 1 1 calc R . .
C4 C 0.7968(3) 0.7488(2) 0.49050(17) 0.0168(5) Uani 1 1 d . . .
C5 C 0.7680(3) 0.6214(2) 0.49242(18) 0.0200(5) Uani 1 1 d . . .
H5 H 0.8376 0.6024 0.5372 0.024 Uiso 1 1 calc R . .
C6 C 0.6385(3) 0.5227(2) 0.42921(18) 0.0202(5) Uani 1 1 d . . .
H6 H 0.6188 0.4363 0.4318 0.024 Uiso 1 1 calc R . .
C7 C 0.9351(3) 0.8586(2) 0.55946(16) 0.0158(5) Uani 1 1 d . . .
C8 C 1.0690(2) 0.8308(2) 0.59667(16) 0.0146(5) Uani 1 1 d . . .
C9 C 1.1028(2) 0.7873(2) 0.67824(17) 0.0158(5) Uani 1 1 d . . .
C10 C 1.2286(3) 0.7637(2) 0.70747(18) 0.0202(5) Uani 1 1 d . . .
H10 H 1.2517 0.7340 0.7627 0.024 Uiso 1 1 calc R . .
C11 C 1.3200(3) 0.7829(3) 0.65717(19) 0.0244(6) Uani 1 1 d . . .
H11 H 1.4056 0.7671 0.6779 0.029 Uiso 1 1 calc R . .
C12 C 1.2853(3) 0.8257(3) 0.5759(2) 0.0257(6) Uani 1 1 d . . .
H12 H 1.3476 0.8392 0.5410 0.031 Uiso 1 1 calc R . .
C13 C 1.1600(3) 0.8486(3) 0.54566(19) 0.0218(5) Uani 1 1 d . . .
H13 H 1.1364 0.8767 0.4897 0.026 Uiso 1 1 calc R . .
C14 C 0.4012(3) 0.4390(2) 0.29073(17) 0.0168(5) Uani 1 1 d . . .
C15 C 1.0058(3) 0.7656(2) 0.73331(16) 0.0161(5) Uani 1 1 d . . .
C16 C 0.3946(2) -0.0822(2) 0.08475(17) 0.0150(5) Uani 1 1 d . A .
C17 C 0.5010(3) -0.0846(3) 0.16406(18) 0.0199(5) Uani 1 1 d . . .
H17 H 0.5142 -0.0428 0.2259 0.024 Uiso 1 1 calc R . .
C18 C 0.5881(3) -0.1480(3) 0.15286(18) 0.0202(5) Uani 1 1 d . . .
H18 H 0.6590 -0.1511 0.2072 0.024 Uiso 1 1 calc R . .
C19 C 0.5717(2) -0.2069(2) 0.06229(17) 0.0161(5) Uani 1 1 d . . .
C20 C 0.4677(3) -0.2008(2) -0.01716(17) 0.0190(5) Uani 1 1 d . . .
H20 H 0.4578 -0.2386 -0.0792 0.023 Uiso 1 1 calc R . .
C21 C 0.3788(3) -0.1398(2) -0.00585(17) 0.0186(5) Uani 1 1 d . . .
H21 H 0.3070 -0.1375 -0.0601 0.022 Uiso 1 1 calc R . .
C22 C 0.6587(2) -0.2811(2) 0.04870(17) 0.0166(5) Uani 1 1 d . . .
C23 C 0.7454(3) -0.3087(2) 0.13485(17) 0.0160(5) Uani 1 1 d . . .
C24 C 0.8910(3) -0.2281(2) 0.19233(17) 0.0158(5) Uani 1 1 d . . .
C25 C 0.9625(3) -0.2619(3) 0.27078(18) 0.0227(5) Uani 1 1 d . . .
H25 H 1.0609 -0.2068 0.3106 0.027 Uiso 1 1 calc R . .
C26 C 0.8916(3) -0.3753(3) 0.2913(2) 0.0273(6) Uani 1 1 d . . .
H26 H 0.9415 -0.3978 0.3447 0.033 Uiso 1 1 calc R . .
C27 C 0.7477(3) -0.4557(3) 0.2338(2) 0.0263(6) Uani 1 1 d . . .
H27 H 0.6992 -0.5336 0.2474 0.032 Uiso 1 1 calc R . .
C28 C 0.6747(3) -0.4223(2) 0.15658(19) 0.0216(5) Uani 1 1 d . . .
H28 H 0.5757 -0.4771 0.1179 0.026 Uiso 1 1 calc R . .
C29 C 0.2977(3) -0.0161(2) 0.09847(17) 0.0156(5) Uani 1 1 d . . .
C30 C 0.9714(2) -0.1089(2) 0.16753(16) 0.0143(5) Uani 1 1 d . . .
N1 N 0.0479(2) 0.43844(19) 0.05686(14) 0.0154(4) Uani 0.50 1 d PD A 1
C31 C -0.0539(7) 0.3469(5) -0.0383(4) 0.0309(13) Uani 0.50 1 d PD A 1
H31A H -0.0022 0.3045 -0.0632 0.037 Uiso 0.50 1 d PR A 1
H31B H -0.1369 0.2829 -0.0316 0.037 Uiso 0.50 1 d PR A 1
C32 C 0.1728(5) 0.5327(6) 0.0402(5) 0.0317(14) Uani 0.50 1 d PD A 1
H32A H 0.2448 0.5919 0.1005 0.038 Uiso 0.50 1 d PR A 1
H32B H 0.2175 0.4866 0.0110 0.038 Uiso 0.50 1 d PR A 1
C33 C -0.0255(8) 0.5021(7) 0.0941(4) 0.0388(17) Uani 0.50 1 d PD A 1
H33A H -0.1100 0.4386 0.0996 0.047 Uiso 0.50 1 d PR A 1
H33B H 0.0406 0.5597 0.1563 0.047 Uiso 0.50 1 d PR A 1
N1' N 0.0479(2) 0.43844(19) 0.05686(14) 0.0154(4) Uani 0.50 1 d PD A 2
C31' C 0.1285(7) 0.5819(5) 0.0999(4) 0.0394(17) Uani 0.50 1 d PD . 2
H31C H 0.1131 0.6042 0.1580 0.047 Uiso 0.50 1 d PR . 2
H31D H 0.2322 0.6068 0.1144 0.047 Uiso 0.50 1 d PR . 2
C32' C -0.1105(6) 0.4098(7) 0.0393(5) 0.0379(16) Uani 0.50 1 d PD . 2
H32C H -0.1675 0.3175 0.0216 0.045 Uiso 0.50 1 d PR . 2
H32D H -0.1241 0.4422 0.0960 0.045 Uiso 0.50 1 d PR . 2
C33' C 0.0616(9) 0.4077(7) -0.0328(4) 0.0387(17) Uani 0.50 1 d PD . 2
H33C H 0.1630 0.4262 -0.0225 0.046 Uiso 0.50 1 d PR . 2
H33D H 0.0018 0.3169 -0.0639 0.046 Uiso 0.50 1 d PR . 2

loop_
_atom_site_aniso_label
_atom_site_aniso_U_11
_atom_site_aniso_U_22
_atom_site_aniso_U_33
_atom_site_aniso_U_23
_atom_site_aniso_U_13
_atom_site_aniso_U_12
Co1 0.01422(16) 0.01508(17) 0.01575(16) 0.00579(13) 0.00282(13) 0.00700(13)
Co2 0.01080(15) 0.01346(17) 0.01315(16) 0.00222(12) 0.00249(12) 0.00509(13)
Co3 0.0106(2) 0.0142(2) 0.0114(2) 0.00238(17) 0.00208(17) 0.00527(18)
O1 0.0122(7) 0.0167(9) 0.0137(8) 0.0042(7) 0.0046(6) 0.0052(7)
O2 0.0183(9) 0.0189(9) 0.0216(9) 0.0047(8) -0.0012(7) 0.0074(8)
O3 0.0148(8) 0.0151(9) 0.0245(9) 0.0027(7) 0.0017(7) 0.0052(7)
O4 0.0176(8) 0.0245(10) 0.0171(8) 0.0072(7) 0.0076(7) 0.0115(8)
O5 0.0206(9) 0.0302(10) 0.0204(9) 0.0140(8) 0.0090(7) 0.0137(8)
O6 0.0222(9) 0.0158(9) 0.0203(9) 0.0050(7) 0.0045(7) 0.0072(7)
O7 0.0148(8) 0.0197(9) 0.0191(8) 0.0008(7) 0.0036(7) 0.0089(7)
O8 0.0151(8) 0.0240(10) 0.0165(8) 0.0041(7) 0.0026(7) 0.0108(7)
O9 0.0149(8) 0.0178(9) 0.0199(9) 0.0058(7) 0.0019(7) 0.0024(7)
O10 0.0144(8) 0.0186(9) 0.0164(8) 0.0066(7) 0.0047(7) 0.0061(7)
O11 0.0163(8) 0.0181(9) 0.0201(9) -0.0004(7) 0.0063(7) 0.0054(7)
O1W 0.0214(9) 0.0242(10) 0.0184(9) 0.0051(8) 0.0037(7) 0.0066(8)
C1 0.0152(11) 0.0185(13) 0.0160(11) 0.0045(10) 0.0052(9) 0.0059(10)
C2 0.0182(12) 0.0181(13) 0.0196(12) 0.0058(10) 0.0007(10) 0.0077(10)
C3 0.0212(12) 0.0160(12) 0.0212(12) 0.0069(10) 0.0047(10) 0.0075(10)
C4 0.0140(11) 0.0181(12) 0.0165(11) 0.0038(10) 0.0040(9) 0.0064(10)
C5 0.0175(12) 0.0204(13) 0.0189(12) 0.0062(10) 0.0018(10) 0.0081(10)
C6 0.0211(12) 0.0153(12) 0.0214(12) 0.0057(10) 0.0043(10) 0.0071(10)
C7 0.0177(11) 0.0159(12) 0.0136(11) 0.0056(9) 0.0062(9) 0.0058(10)
C8 0.0111(10) 0.0106(11) 0.0156(11) 0.0009(9) 0.0015(9) 0.0012(9)
C9 0.0135(11) 0.0141(12) 0.0152(11) 0.0008(9) 0.0035(9) 0.0034(9)
C10 0.0186(12) 0.0213(13) 0.0192(12) 0.0043(10) 0.0039(10) 0.0098(10)
C11 0.0154(12) 0.0270(14) 0.0276(14) 0.0025(12) 0.0046(10) 0.0100(11)
C12 0.0190(12) 0.0284(15) 0.0291(14) 0.0036(12) 0.0140(11) 0.0065(11)
C13 0.0216(12) 0.0209(13) 0.0221(12) 0.0067(11) 0.0085(10) 0.0072(11)
C14 0.0146(11) 0.0196(13) 0.0155(11) 0.0047(10) 0.0056(9) 0.0065(10)
C15 0.0143(11) 0.0144(12) 0.0140(11) 0.0018(9) 0.0023(9) 0.0030(9)
C16 0.0113(10) 0.0123(11) 0.0198(12) 0.0042(10) 0.0062(9) 0.0030(9)
C17 0.0198(12) 0.0232(13) 0.0166(12) 0.0024(10) 0.0056(10) 0.0109(11)
C18 0.0176(12) 0.0255(14) 0.0178(12) 0.0045(11) 0.0040(10) 0.0119(11)
C19 0.0121(10) 0.0140(12) 0.0212(12) 0.0031(10) 0.0063(9) 0.0048(9)
C20 0.0197(12) 0.0211(13) 0.0142(11) 0.0018(10) 0.0051(10) 0.0085(10)
C21 0.0181(11) 0.0169(12) 0.0187(12) 0.0035(10) 0.0036(10) 0.0083(10)
C22 0.0130(11) 0.0117(12) 0.0222(12) 0.0030(10) 0.0073(10) 0.0018(9)
C23 0.0175(11) 0.0143(12) 0.0195(12) 0.0032(10) 0.0092(10) 0.0087(10)
C24 0.0176(11) 0.0143(12) 0.0166(11) 0.0034(10) 0.0073(9) 0.0071(10)
C25 0.0239(13) 0.0215(14) 0.0211(12) 0.0071(11) 0.0058(11) 0.0091(11)
C26 0.0371(15) 0.0249(15) 0.0263(14) 0.0141(12) 0.0139(12) 0.0156(13)
C27 0.0341(15) 0.0179(13) 0.0344(15) 0.0131(12) 0.0201(13) 0.0109(12)
C28 0.0206(12) 0.0164(13) 0.0287(13) 0.0051(11) 0.0125(11) 0.0064(10)
C29 0.0151(11) 0.0161(12) 0.0168(11) 0.0072(10) 0.0065(9) 0.0066(10)
C30 0.0161(11) 0.0135(12) 0.0154(11) 0.0032(9) 0.0061(9) 0.0085(10)
N1 0.0139(9) 0.0155(10) 0.0166(10) 0.0062(8) 0.0041(8) 0.0065(8)
C31 0.040(3) 0.015(3) 0.021(3) 0.006(2) -0.004(3) 0.007(3)
C32 0.014(2) 0.038(3) 0.049(4) 0.034(3) 0.010(2) 0.013(2)
C33 0.071(5) 0.061(5) 0.030(3) 0.032(3) 0.034(3) 0.058(4)
N1' 0.0139(9) 0.0155(10) 0.0166(10) 0.0062(8) 0.0041(8) 0.0065(8)
C31' 0.041(4) 0.015(3) 0.035(3) 0.010(3) -0.013(3) 0.003(3)
C32' 0.019(3) 0.049(4) 0.056(4) 0.039(4) 0.015(3) 0.016(3)
C33' 0.075(5) 0.053(4) 0.032(3) 0.027(3) 0.036(3) 0.056(4)

loop_
_atom_type_symbol
_atom_type_description
_atom_type_scat_dispersion_real
_atom_type_scat_dispersion_imag
_atom_type_scat_source
C C 0.0033 0.0016 'International Tables Vol C Tables 4.2.6.8 and 6.1.1.4'
H H 0.0000 0.0000 'International Tables Vol C Tables 4.2.6.8 and 6.1.1.4'
N N 0.0061 0.0033 'International Tables Vol C Tables 4.2.6.8 and 6.1.1.4'
O O 0.0106 0.0060 'International Tables Vol C Tables 4.2.6.8 and 6.1.1.4'
Co Co 0.3494 0.9721 'International Tables Vol C Tables 4.2.6.8 and 6.1.1.4'

loop_
_geom_angle_atom_site_label_1
_geom_angle_atom_site_label_2
_geom_angle_atom_site_label_3
_geom_angle
_geom_angle_site_symmetry_1
_geom_angle_site_symmetry_3
_geom_angle_publ_flag
O1 Co1 O5 107.92(7) . 2_666 ?
O1 Co1 O2 111.09(7) . . ?
O5 Co1 O2 111.14(8) 2_666 . ?
O1 Co1 N1 123.25(7) . . ?
O5 Co1 N1 101.59(7) 2_666 . ?
O2 Co1 N1 101.30(8) . . ?
O7 Co2 O9 89.69(7) . 1_455 ?
O7 Co2 O3 93.58(7) . . ?
O9 Co2 O3 159.73(7) 1_455 . ?
O7 Co2 O1 88.90(6) . . ?
O9 Co2 O1 107.04(7) 1_455 . ?
O3 Co2 O1 93.03(7) . . ?
O7 Co2 O4 176.89(7) . 2_666 ?
O9 Co2 O4 87.29(7) 1_455 2_666 ?
O3 Co2 O4 89.01(7) . 2_666 ?
O1 Co2 O4 92.69(6) . 2_666 ?
O7 Co2 O1W 92.54(7) . . ?
O9 Co2 O1W 77.57(7) 1_455 . ?
O3 Co2 O1W 82.30(7) . . ?
O1 Co2 O1W 175.19(7) . . ?
O4 Co2 O1W 86.09(7) 2_666 . ?
O8 Co3 O8 180.00(7) 2 . ?
O8 Co3 O1 90.48(6) 2 . ?
O8 Co3 O1 89.52(6) . . ?
O8 Co3 O1 89.52(6) 2 2 ?
O8 Co3 O1 90.48(6) . 2 ?
O1 Co3 O1 180.00(13) . 2 ?
O8 Co3 O10 94.76(6) 2 2_655 ?
O8 Co3 O10 85.24(6) . 2_655 ?
O1 Co3 O10 83.93(6) . 2_655 ?
O1 Co3 O10 96.07(6) 2 2_655 ?
O8 Co3 O10 85.24(6) 2 1_455 ?
O8 Co3 O10 94.76(6) . 1_455 ?
O1 Co3 O10 96.07(6) . 1_455 ?
O1 Co3 O10 83.93(6) 2 1_455 ?
O10 Co3 O10 180.00(8) 2_655 1_455 ?
Co1 O1 Co2 100.33(7) . . ?
Co1 O1 Co3 134.56(8) . . ?
Co2 O1 Co3 107.66(7) . . ?
Co1 O1 H1O 105.8 . . ?
Co2 O1 H1O 107.6 . . ?
Co3 O1 H1O 99.0 . . ?
C14 O2 Co1 122.00(16) . . ?
C14 O3 Co2 135.08(16) . . ?
C15 O4 Co2 139.30(15) . 2_666 ?
C15 O5 Co1 113.14(15) . 2_666 ?
C29 O7 Co2 124.59(15) . . ?
C29 O8 Co3 135.84(16) . . ?
C30 O9 Co2 128.27(15) . 1_655 ?
C30 O10 Co3 126.43(15) . 1_655 ?
Co2 O1W H1WA 109.9 . . ?
Co2 O1W H1WB 105.6 . . ?
H1WA O1W H1WB 97.7 . . ?
C6 C1 C2 119.3(2) . . ?
C6 C1 C14 119.5(2) . . ?
C2 C1 C14 121.2(2) . . ?
C3 C2 C1 120.3(2) . . ?
C3 C2 H2 119.9 . . ?
C1 C2 H2 119.9 . . ?
C2 C3 C4 120.0(2) . . ?
C2 C3 H3 120.0 . . ?
C4 C3 H3 120.0 . . ?
C5 C4 C3 119.6(2) . . ?
C5 C4 C7 121.5(2) . . ?
C3 C4 C7 118.9(2) . . ?
C6 C5 C4 120.2(2) . . ?
C6 C5 H5 119.9 . . ?
C4 C5 H5 119.9 . . ?
C5 C6 C1 120.6(2) . . ?
C5 C6 H6 119.7 . . ?
C1 C6 H6 119.7 . . ?
O6 C7 C4 121.2(2) . . ?
O6 C7 C8 121.4(2) . . ?
C4 C7 C8 117.1(2) . . ?
C13 C8 C9 119.6(2) . . ?
C13 C8 C7 117.3(2) . . ?
C9 C8 C7 123.0(2) . . ?
C10 C9 C8 119.3(2) . . ?
C10 C9 C15 120.1(2) . . ?
C8 C9 C15 120.7(2) . . ?
C11 C10 C9 121.0(2) . . ?
C11 C10 H10 119.5 . . ?
C9 C10 H10 119.5 . . ?
C10 C11 C12 119.4(2) . . ?
C10 C11 H11 120.3 . . ?
C12 C11 H11 120.3 . . ?
C13 C12 C11 120.2(2) . . ?
C13 C12 H12 119.9 . . ?
C11 C12 H12 119.9 . . ?
C12 C13 C8 120.5(2) . . ?
C12 C13 H13 119.7 . . ?
C8 C13 H13 119.7 . . ?
O3 C14 O2 125.7(2) . . ?
O3 C14 C1 117.0(2) . . ?
O2 C14 C1 117.3(2) . . ?
O4 C15 O5 124.1(2) . . ?
O4 C15 C9 118.7(2) . . ?
O5 C15 C9 117.2(2) . . ?
C21 C16 C17 119.8(2) . . ?
C21 C16 C29 120.8(2) . . ?
C17 C16 C29 119.4(2) . . ?
C18 C17 C16 120.1(2) . . ?
C18 C17 H17 119.9 . . ?
C16 C17 H17 119.9 . . ?
C17 C18 C19 120.3(2) . . ?
C17 C18 H18 119.9 . . ?
C19 C18 H18 119.9 . . ?
C18 C19 C20 119.4(2) . . ?
C18 C19 C22 121.1(2) . . ?
C20 C19 C22 119.4(2) . . ?
C21 C20 C19 120.3(2) . . ?
C21 C20 H20 119.8 . . ?
C19 C20 H20 119.8 . . ?
C20 C21 C16 120.1(2) . . ?
C20 C21 H21 119.9 . . ?
C16 C21 H21 119.9 . . ?
O11 C22 C19 121.7(2) . . ?
O11 C22 C23 120.3(2) . . ?
C19 C22 C23 117.5(2) . . ?
C24 C23 C28 119.4(2) . . ?
C24 C23 C22 123.5(2) . . ?
C28 C23 C22 117.1(2) . . ?
C25 C24 C23 119.3(2) . . ?
C25 C24 C30 120.3(2) . . ?
C23 C24 C30 120.3(2) . . ?
C26 C25 C24 120.7(2) . . ?
C26 C25 H25 119.6 . . ?
C24 C25 H25 119.6 . . ?
C27 C26 C25 119.9(2) . . ?
C27 C26 H26 120.1 . . ?
C25 C26 H26 120.1 . . ?
C28 C27 C26 120.0(2) . . ?
C28 C27 H27 120.0 . . ?
C26 C27 H27 120.0 . . ?
C27 C28 C23 120.6(2) . . ?
C27 C28 H28 119.7 . . ?
C23 C28 H28 119.7 . . ?
O7 C29 O8 127.4(2) . . ?
O7 C29 C16 116.2(2) . . ?
O8 C29 C16 116.4(2) . . ?
O10 C30 O9 125.3(2) . . ?
O10 C30 C24 118.0(2) . . ?
O9 C30 C24 116.7(2) . . ?
C33 N1 C31 109.8(4) . . ?
C33 N1 C32 110.8(4) . . ?
C31 N1 C32 105.9(4) . . ?
C33 N1 Co1 110.5(2) . . ?
C31 N1 Co1 107.8(2) . . ?
C32 N1 Co1 111.8(2) . . ?
N1 C31 H31A 109.0 . . ?
N1 C31 H31B 109.4 . . ?
H31A C31 H31B 109.5 . . ?
N1 C31 H33D 106.8 . . ?
H31A C31 H33D 7.9 . . ?
H31B C31 H33D 117.1 . . ?
N1 C32 H32A 109.2 . . ?
N1 C32 H32B 109.4 . . ?
H32A C32 H32B 109.5 . . ?
N1 C32 H31D 99.5 . . ?
H32A C32 H31D 15.1 . . ?
H32B C32 H31D 124.4 . . ?
N1 C32 H33C 86.1 . . ?
H32A C32 H33C 135.1 . . ?
H32B C32 H33C 28.7 . . ?
H31D C32 H33C 148.5 . . ?
N1 C33 H33A 109.2 . . ?
N1 C33 H33B 109.3 . . ?
H33A C33 H33B 109.5 . . ?
N1 C33 H31C 90.8 . . ?
H33A C33 H31C 137.0 . . ?
H33B C33 H31C 28.0 . . ?
N1 C33 H32D 115.3 . . ?
H33A C33 H32D 8.4 . . ?
H33B C33 H32D 111.2 . . ?
H31C C33 H32D 139.2 . . ?
C33' C31' H32A 147.7 2_565 . ?
C33' C31' H33B 70.0 2_565 . ?
H32A C31' H33B 142.2 . . ?
C33' C31' H31C 85.9 2_565 . ?
H32A C31' H31C 122.0 . . ?
H33B C31' H31C 28.8 . . ?
C33' C31' H31D 151.6 2_565 . ?
H32A C31' H31D 14.0 . . ?
H33B C31' H31D 133.3 . . ?
H31C C31' H31D 109.5 . . ?
C33' C32' H31B 133.7 2_565 . ?
C33' C32' H33A 85.6 2_565 . ?
H31B C32' H33A 140.8 . . ?
C33' C32' H32C 157.4 2_565 . ?
H31B C32' H32C 39.9 . . ?
H33A C32' H32C 104.3 . . ?
C33' C32' H32D 81.7 2_565 . ?
H31B C32' H32D 143.7 . . ?
H33A C32' H32D 9.6 . . ?
H32C C32' H32D 104.7 . . ?
C32' C33' C31' 73.3(3) 2_565 2_565 ?
C32' C33' H31A 151.7 2_565 . ?
C31' C33' H31A 83.9 2_565 . ?
C32' C33' H32B 68.0 2_565 . ?
C31' C33' H32B 141.3 2_565 . ?
H31A C33' H32B 132.7 . . ?
C32' C33' H33C 86.3 2_565 . ?
C31' C33' H33C 151.7 2_565 . ?
H31A C33' H33C 108.2 . . ?
H32B C33' H33C 26.5 . . ?
C32' C33' H33D 147.8 2_565 . ?
C31' C33' H33D 81.1 2_565 . ?
H31A C33' H33D 3.9 . . ?
H32B C33' H33D 134.6 . . ?
H33C C33' H33D 109.5 . . ?

loop_
_geom_bond_atom_site_label_1
_geom_bond_atom_site_label_2
_geom_bond_distance
_geom_bond_site_symmetry_2
_geom_bond_publ_flag
Co1 O1 1.9442(16) . ?
Co1 O5 1.9588(18) 2_666 ?
Co1 O2 1.9692(18) . ?
Co1 N1 2.0604(19) . ?
Co2 O7 2.0405(16) . ?
Co2 O9 2.0451(18) 1_455 ?
Co2 O3 2.0726(18) . ?
Co2 O1 2.1025(16) . ?
Co2 O4 2.1419(16) 2_666 ?
Co2 O1W 2.2072(17) . ?
Co3 O8 2.0934(15) 2 ?
Co3 O8 2.0934(15) . ?
Co3 O1 2.1073(16) . ?
Co3 O1 2.1073(16) 2 ?
Co3 O10 2.1320(17) 2_655 ?
Co3 O10 2.1320(17) 1_455 ?
O1 H1O 0.8500 . ?
O2 C14 1.272(3) . ?
O3 C14 1.252(3) . ?
O4 C15 1.256(3) . ?
O4 Co2 2.1419(16) 2_666 ?
O5 C15 1.273(3) . ?
O5 Co1 1.9588(18) 2_666 ?
O6 C7 1.216(3) . ?
O7 C29 1.254(3) . ?
O8 C29 1.259(3) . ?
O9 C30 1.262(3) . ?
O9 Co2 2.0451(18) 1_655 ?
O10 C30 1.258(3) . ?
O10 Co3 2.1320(17) 1_655 ?
O11 C22 1.225(3) . ?
O1W H1WA 0.8500 . ?
O1W H1WB 0.8500 . ?
C1 C6 1.390(3) . ?
C1 C2 1.401(3) . ?
C1 C14 1.501(3) . ?
C2 C3 1.387(4) . ?
C2 H2 0.9500 . ?
C3 C4 1.398(3) . ?
C3 H3 0.9500 . ?
C4 C5 1.396(3) . ?
C4 C7 1.503(3) . ?
C5 C6 1.383(4) . ?
C5 H5 0.9500 . ?
C6 H6 0.9500 . ?
C7 C8 1.514(3) . ?
C8 C13 1.390(3) . ?
C8 C9 1.400(3) . ?
C9 C10 1.398(3) . ?
C9 C15 1.489(3) . ?
C10 C11 1.385(4) . ?
C10 H10 0.9500 . ?
C11 C12 1.393(4) . ?
C11 H11 0.9500 . ?
C12 C13 1.389(4) . ?
C12 H12 0.9500 . ?
C13 H13 0.9500 . ?
C16 C21 1.391(3) . ?
C16 C17 1.393(3) . ?
C16 C29 1.514(3) . ?
C17 C18 1.389(3) . ?
C17 H17 0.9500 . ?
C18 C19 1.393(3) . ?
C18 H18 0.9500 . ?
C19 C20 1.399(3) . ?
C19 C22 1.492(3) . ?
C20 C21 1.386(3) . ?
C20 H20 0.9500 . ?
C21 H21 0.9500 . ?
C22 C23 1.504(3) . ?
C23 C24 1.399(3) . ?
C23 C28 1.400(4) . ?
C24 C25 1.394(3) . ?
C24 C30 1.505(3) . ?
C25 C26 1.389(4) . ?
C25 H25 0.9500 . ?
C26 C27 1.387(4) . ?
C26 H26 0.9500 . ?
C27 C28 1.383(4) . ?
C27 H27 0.9500 . ?
C28 H28 0.9500 . ?
N1 C33 1.419(5) . ?
N1 C31 1.498(5) . ?
N1 C32 1.500(5) . ?
C31 H31A 0.9700 . ?
C31 H31B 0.9700 . ?
C31 H33D 0.9281 . ?
C32 H32A 0.9700 . ?
C32 H32B 0.9700 . ?
C32 H31D 1.1622 . ?
C32 H33C 1.4044 . ?
C33 H33A 0.9700 . ?
C33 H33B 0.9700 . ?
C33 H31C 1.4483 . ?
C33 H32D 1.0382 . ?
C31' C33' 2.008(9) 2_565 ?
C31' H32A 1.1854 . ?
C31' H33B 1.4319 . ?
C31' H31C 0.9701 . ?
C31' H31D 0.9700 . ?
C32' C33' 2.003(9) 2_565 ?
C32' H31B 1.5818 . ?
C32' H33A 0.9373 . ?
C32' H32C 0.9699 . ?
C32' H32D 0.9700 . ?
C33' C32' 2.003(9) 2_565 ?
C33' C31' 2.008(9) 2_565 ?
C33' H31A 1.0883 . ?
C33' H32B 1.4484 . ?
C33' H33C 0.9700 . ?
C33' H33D 0.9701 . ?

loop_
_geom_hbond_atom_site_label_D
_geom_hbond_atom_site_label_H
_geom_hbond_atom_site_label_A
_geom_hbond_distance_DH
_geom_hbond_distance_HA
_geom_hbond_distance_DA
_geom_hbond_angle_DHA
_geom_hbond_site_symmetry_A
O1 H1O O11 0.85 2.10 2.901(2) 156.0 2_655
O1W H1WB O6 0.85 2.36 3.152(3) 154.7 2_666

loop_
_geom_torsion_atom_site_label_1
_geom_torsion_atom_site_label_2
_geom_torsion_atom_site_label_3
_geom_torsion_atom_site_label_4
_geom_torsion
_geom_torsion_site_symmetry_1
_geom_torsion_site_symmetry_2
_geom_torsion_site_symmetry_3
_geom_torsion_site_symmetry_4
_geom_torsion_publ_flag
O5 Co1 O1 Co2 -68.56(8) 2_666 . . . ?
O2 Co1 O1 Co2 53.51(9) . . . . ?
N1 Co1 O1 Co2 173.77(7) . . . . ?
O5 Co1 O1 Co3 59.21(13) 2_666 . . . ?
O2 Co1 O1 Co3 -178.72(11) . . . . ?
N1 Co1 O1 Co3 -58.46(15) . . . . ?
O7 Co2 O1 Co1 -146.31(8) . . . . ?
O9 Co2 O1 Co1 124.35(7) 1_455 . . . ?
O3 Co2 O1 Co1 -52.78(8) . . . . ?
O4 Co2 O1 Co1 36.37(8) 2_666 . . . ?
O1W Co2 O1 Co1 -38.8(8) . . . . ?
O7 Co2 O1 Co3 69.93(8) . . . . ?
O9 Co2 O1 Co3 -19.41(9) 1_455 . . . ?
O3 Co2 O1 Co3 163.46(7) . . . . ?
O4 Co2 O1 Co3 -107.40(8) 2_666 . . . ?
O1W Co2 O1 Co3 177.5(7) . . . . ?
O8 Co3 O1 Co1 2.35(12) 2 . . . ?
O8 Co3 O1 Co1 -177.65(12) . . . . ?
O1 Co3 O1 Co1 -32(100) 2 . . . ?
O10 Co3 O1 Co1 97.09(12) 2_655 . . . ?
O10 Co3 O1 Co1 -82.91(12) 1_455 . . . ?
O8 Co3 O1 Co2 127.65(8) 2 . . . ?
O8 Co3 O1 Co2 -52.35(8) . . . . ?
O1 Co3 O1 Co2 93(100) 2 . . . ?
O10 Co3 O1 Co2 -137.62(7) 2_655 . . . ?
O10 Co3 O1 Co2 42.38(7) 1_455 . . . ?
O1 Co1 O2 C14 -25.8(2) . . . . ?
O5 Co1 O2 C14 94.34(19) 2_666 . . . ?
N1 Co1 O2 C14 -158.39(18) . . . . ?
O7 Co2 O3 C14 136.6(2) . . . . ?
O9 Co2 O3 C14 -124.6(3) 1_455 . . . ?
O1 Co2 O3 C14 47.5(2) . . . . ?
O4 Co2 O3 C14 -45.2(2) 2_666 . . . ?
O1W Co2 O3 C14 -131.3(2) . . . . ?
O9 Co2 O7 C29 50.69(19) 1_455 . . . ?
O3 Co2 O7 C29 -149.32(19) . . . . ?
O1 Co2 O7 C29 -56.36(19) . . . . ?
O4 Co2 O7 C29 64.4(12) 2_666 . . . ?
O1W Co2 O7 C29 128.24(19) . . . . ?
O8 Co3 O8 C29 168(100) 2 . . . ?
O1 Co3 O8 C29 9.4(2) . . . . ?
O1 Co3 O8 C29 -170.6(2) 2 . . . ?
O10 Co3 O8 C29 93.3(2) 2_655 . . . ?
O10 Co3 O8 C29 -86.7(2) 1_455 . . . ?
C6 C1 C2 C3 0.4(4) . . . . ?
C14 C1 C2 C3 -177.2(2) . . . . ?
C1 C2 C3 C4 0.0(4) . . . . ?
C2 C3 C4 C5 0.2(4) . . . . ?
C2 C3 C4 C7 -179.4(2) . . . . ?
C3 C4 C5 C6 -0.9(4) . . . . ?
C7 C4 C5 C6 178.8(2) . . . . ?
C4 C5 C6 C1 1.3(4) . . . . ?
C2 C1 C6 C5 -1.0(4) . . . . ?
C14 C1 C6 C5 176.6(2) . . . . ?
C5 C4 C7 O6 -157.0(2) . . . . ?
C3 C4 C7 O6 22.7(4) . . . . ?
C5 C4 C7 C8 28.9(3) . . . . ?
C3 C4 C7 C8 -151.5(2) . . . . ?
O6 C7 C8 C13 -84.0(3) . . . . ?
C4 C7 C8 C13 90.1(3) . . . . ?
O6 C7 C8 C9 96.7(3) . . . . ?
C4 C7 C8 C9 -89.1(3) . . . . ?
C13 C8 C9 C10 0.6(4) . . . . ?
C7 C8 C9 C10 179.8(2) . . . . ?
C13 C8 C9 C15 -179.1(2) . . . . ?
C7 C8 C9 C15 0.1(3) . . . . ?
C8 C9 C10 C11 0.1(4) . . . . ?
C15 C9 C10 C11 179.9(2) . . . . ?
C9 C10 C11 C12 -0.4(4) . . . . ?
C10 C11 C12 C13 -0.1(4) . . . . ?
C11 C12 C13 C8 0.8(4) . . . . ?
C9 C8 C13 C12 -1.1(4) . . . . ?
C7 C8 C13 C12 179.6(2) . . . . ?
Co2 O3 C14 O2 -17.6(4) . . . . ?
Co2 O3 C14 C1 162.88(17) . . . . ?
Co1 O2 C14 O3 1.6(3) . . . . ?
Co1 O2 C14 C1 -178.91(15) . . . . ?
C6 C1 C14 O3 -10.6(3) . . . . ?
C2 C1 C14 O3 167.0(2) . . . . ?
C6 C1 C14 O2 169.9(2) . . . . ?
C2 C1 C14 O2 -12.6(3) . . . . ?
Co2 O4 C15 O5 32.0(4) 2_666 . . . ?
Co2 O4 C15 C9 -150.45(19) 2_666 . . . ?
Co1 O5 C15 O4 6.8(3) 2_666 . . . ?
Co1 O5 C15 C9 -170.81(16) 2_666 . . . ?
C10 C9 C15 O4 176.3(2) . . . . ?
C8 C9 C15 O4 -3.9(3) . . . . ?
C10 C9 C15 O5 -5.9(3) . . . . ?
C8 C9 C15 O5 173.8(2) . . . . ?
C21 C16 C17 C18 -2.1(4) . . . . ?
C29 C16 C17 C18 178.1(2) . . . . ?
C16 C17 C18 C19 1.5(4) . . . . ?
C17 C18 C19 C20 0.5(4) . . . . ?
C17 C18 C19 C22 -176.9(2) . . . . ?
C18 C19 C20 C21 -1.8(4) . . . . ?
C22 C19 C20 C21 175.6(2) . . . . ?
C19 C20 C21 C16 1.2(4) . . . . ?
C17 C16 C21 C20 0.7(4) . . . . ?
C29 C16 C21 C20 -179.5(2) . . . . ?
C18 C19 C22 O11 -178.5(2) . . . . ?
C20 C19 C22 O11 4.2(4) . . . . ?
C18 C19 C22 C23 9.9(3) . . . . ?
C20 C19 C22 C23 -167.4(2) . . . . ?
O11 C22 C23 C24 97.0(3) . . . . ?
C19 C22 C23 C24 -91.3(3) . . . . ?
O11 C22 C23 C28 -82.3(3) . . . . ?
C19 C22 C23 C28 89.4(3) . . . . ?
C28 C23 C24 C25 -0.7(3) . . . . ?
C22 C23 C24 C25 -179.9(2) . . . . ?
C28 C23 C24 C30 177.0(2) . . . . ?
C22 C23 C24 C30 -2.3(3) . . . . ?
C23 C24 C25 C26 1.1(4) . . . . ?
C30 C24 C25 C26 -176.5(2) . . . . ?
C24 C25 C26 C27 -0.5(4) . . . . ?
C25 C26 C27 C28 -0.5(4) . . . . ?
C26 C27 C28 C23 0.9(4) . . . . ?
C24 C23 C28 C27 -0.3(4) . . . . ?
C22 C23 C28 C27 179.0(2) . . . . ?
Co2 O7 C29 O8 17.6(4) . . . . ?
Co2 O7 C29 C16 -160.74(15) . . . . ?
Co3 O8 C29 O7 12.5(4) . . . . ?
Co3 O8 C29 C16 -169.16(16) . . . . ?
C21 C16 C29 O7 -152.1(2) . . . . ?
C17 C16 C29 O7 27.7(3) . . . . ?
C21 C16 C29 O8 29.3(3) . . . . ?
C17 C16 C29 O8 -150.9(2) . . . . ?
Co3 O10 C30 O9 32.6(3) 1_655 . . . ?
Co3 O10 C30 C24 -145.36(16) 1_655 . . . ?
Co2 O9 C30 O10 15.7(3) 1_655 . . . ?
Co2 O9 C30 C24 -166.31(15) 1_655 . . . ?
C25 C24 C30 O10 175.3(2) . . . . ?
C23 C24 C30 O10 -2.3(3) . . . . ?
C25 C24 C30 O9 -2.9(3) . . . . ?
C23 C24 C30 O9 179.6(2) . . . . ?
O1 Co1 N1 C33 151.9(4) . . . . ?
O5 Co1 N1 C33 31.2(4) 2_666 . . . ?
O2 Co1 N1 C33 -83.4(4) . . . . ?
O1 Co1 N1 C31 31.8(3) . . . . ?
O5 Co1 N1 C31 -88.8(3) 2_666 . . . ?
O2 Co1 N1 C31 156.6(3) . . . . ?
O1 Co1 N1 C32 -84.2(3) . . . . ?
O5 Co1 N1 C32 155.1(3) 2_666 . . . ?
O2 Co1 N1 C32 40.5(3) . . . . ?
